data_4061636
loop_
_publ_author_name
'Vicente, Jos\'e'
'Abad, Jos\'e-Antonio'
'L\'opez, Joaqu\'in'
'Jones, Peter G.'
'N\'ajera, Carmen'
'Botella-Segura, Luis'

_publ_section_title
;
 Synthesis and reactivity of ortho-palladated arylureas. Synthesis and
 catalytic activity of a C,N,C pincer complex. Stiochiometric syntheses
 of some N-heterocycles.
;
_journal_name_full Organometallics
_journal_paper_doi 10.1021/om050451y
_journal_year 2005
_chemical_formula_sum 'C21 H15 N O'
_chemical_formula_weight 297.34
_space_group_IT_number 14
_symmetry_cell_setting monoclinic
_symmetry_space_group_name_Hall '-P 2ybc'
_symmetry_space_group_name_H-M 'P 1 21/c 1'
_cell_angle_alpha 90.00
_cell_angle_beta 93.018(8)
_cell_angle_gamma 90.00
_cell_formula_units_Z 4
_cell_length_a 12.494(2)
_cell_length_b 8.2559(14)
_cell_length_c 14.828(3)
_cell_measurement_temperature 133(2)
_cell_volume 1527.4(5)
_diffrn_ambient_temperature 133(2)
_exptl_crystal_density_diffrn 1.293
_cod_original_sg_symbol_H-M 'P 21/c'
_cod_database_code 4061636

loop_
_symmetry_equiv_pos_as_xyz
'x, y, z'
'-x, y+1/2, -z+1/2'
'-x, -y, -z'
'x, -y-1/2, z-1/2'

loop_
_atom_site_label
_atom_site_type_symbol
_atom_site_fract_x
_atom_site_fract_y
_atom_site_fract_z
_atom_site_U_iso_or_equiv
_atom_site_adp_type
_atom_site_occupancy
_atom_site_symmetry_multiplicity
_atom_site_calc_flag
_atom_site_refinement_flags
_atom_site_disorder_assembly
_atom_site_disorder_group
O O 0.35851(8) -0.00062(13) 0.47083(6) 0.0257(3) Uani 1 1 d . . .
N1 N 0.49536(10) 0.02821(16) 0.37813(8) 0.0217(3) Uani 1 1 d . . .
H01 H 0.5395(13) 0.0214(19) 0.4304(12) 0.029(4) Uiso 1 1 d . . .
C2 C 0.38879(11) 0.01688(18) 0.39237(9) 0.0200(3) Uani 1 1 d . . .
C3 C 0.31468(11) 0.02818(17) 0.31216(9) 0.0184(3) Uani 1 1 d . . .
C4 C 0.35433(12) 0.04124(17) 0.22781(9) 0.0193(3) Uani 1 1 d . . .
C4A C 0.46919(11) 0.04768(18) 0.21657(10) 0.0207(3) Uani 1 1 d . . .
C5 C 0.51611(12) 0.05681(19) 0.13185(10) 0.0259(4) Uani 1 1 d . . .
H5 H 0.4712 0.0594 0.0781 0.031 Uiso 1 1 calc R . .
C6 C 0.62548(13) 0.0619(2) 0.12602(11) 0.0295(4) Uani 1 1 d . . .
H6 H 0.6556 0.0680 0.0686 0.035 Uiso 1 1 calc R . .
C7 C 0.69248(12) 0.05825(19) 0.20455(11) 0.0274(4) Uani 1 1 d . . .
H7 H 0.7680 0.0625 0.2003 0.033 Uiso 1 1 calc R . .
C8 C 0.64944(12) 0.04844(18) 0.28804(10) 0.0236(4) Uani 1 1 d . . .
H8 H 0.6952 0.0460 0.3412 0.028 Uiso 1 1 calc R . .
C8A C 0.53849(11) 0.04207(18) 0.29433(9) 0.0205(3) Uani 1 1 d . . .
C11 C 0.19726(11) 0.02949(18) 0.32716(9) 0.0183(3) Uani 1 1 d . . .
C12 C 0.15053(12) -0.09098(19) 0.37802(9) 0.0215(3) Uani 1 1 d . . .
H12 H 0.1939 -0.1751 0.4040 0.026 Uiso 1 1 calc R . .
C13 C 0.04110(12) -0.0892(2) 0.39106(10) 0.0253(4) Uani 1 1 d . . .
H13 H 0.0100 -0.1728 0.4251 0.030 Uiso 1 1 calc R . .
C14 C -0.02266(12) 0.0341(2) 0.35469(10) 0.0267(4) Uani 1 1 d . . .
H14 H -0.0974 0.0351 0.3637 0.032 Uiso 1 1 calc R . .
C15 C 0.02284(12) 0.1566(2) 0.30492(10) 0.0259(4) Uani 1 1 d . . .
H15 H -0.0206 0.2420 0.2804 0.031 Uiso 1 1 calc R . .
C16 C 0.13154(12) 0.15373(19) 0.29116(10) 0.0224(3) Uani 1 1 d . . .
H16 H 0.1621 0.2373 0.2568 0.027 Uiso 1 1 calc R . .
C21 C 0.28016(11) 0.04415(18) 0.14490(9) 0.0184(3) Uani 1 1 d . . .
C22 C 0.21369(12) -0.08765(19) 0.12503(9) 0.0213(3) Uani 1 1 d . . .
H22 H 0.2163 -0.1795 0.1637 0.026 Uiso 1 1 calc R . .
C23 C 0.14379(12) -0.0860(2) 0.04938(10) 0.0240(4) Uani 1 1 d . . .
H23 H 0.0993 -0.1771 0.0360 0.029 Uiso 1 1 calc R . .
C24 C 0.13849(12) 0.0483(2) -0.00702(10) 0.0257(4) Uani 1 1 d . . .
H24 H 0.0901 0.0495 -0.0586 0.031 Uiso 1 1 calc R . .
C25 C 0.20399(12) 0.18057(19) 0.01210(10) 0.0257(4) Uani 1 1 d . . .
H25 H 0.2002 0.2731 -0.0260 0.031 Uiso 1 1 calc R . .
C26 C 0.27541(12) 0.17759(19) 0.08743(10) 0.0232(4) Uani 1 1 d . . .
H26 H 0.3213 0.2675 0.0997 0.028 Uiso 1 1 calc R . .

loop_
_atom_site_aniso_label
_atom_site_aniso_U_11
_atom_site_aniso_U_22
_atom_site_aniso_U_33
_atom_site_aniso_U_23
_atom_site_aniso_U_13
_atom_site_aniso_U_12
O 0.0220(6) 0.0411(7) 0.0138(5) 0.0004(5) -0.0011(4) 0.0021(5)
N1 0.0186(7) 0.0304(8) 0.0155(7) 0.0012(5) -0.0039(5) 0.0005(6)
C2 0.0207(8) 0.0224(8) 0.0166(7) -0.0002(6) -0.0013(6) 0.0011(6)
C3 0.0185(8) 0.0203(8) 0.0162(7) -0.0006(6) -0.0024(6) 0.0004(6)
C4 0.0214(8) 0.0179(8) 0.0184(8) -0.0010(6) -0.0013(6) -0.0008(6)
C4A 0.0201(8) 0.0233(8) 0.0186(8) -0.0014(6) 0.0003(6) -0.0021(6)
C5 0.0252(9) 0.0342(10) 0.0180(8) -0.0008(7) -0.0002(6) -0.0007(7)
C6 0.0261(9) 0.0396(11) 0.0233(9) -0.0004(7) 0.0073(7) -0.0006(8)
C7 0.0191(8) 0.0320(10) 0.0313(9) 0.0020(7) 0.0026(7) -0.0020(7)
C8 0.0214(8) 0.0251(9) 0.0238(8) 0.0018(6) -0.0041(6) -0.0021(7)
C8A 0.0212(8) 0.0201(8) 0.0202(8) -0.0004(6) 0.0004(6) -0.0012(6)
C11 0.0185(8) 0.0246(8) 0.0115(7) -0.0044(6) -0.0013(6) 0.0009(6)
C12 0.0216(8) 0.0252(8) 0.0174(7) -0.0004(6) -0.0024(6) 0.0022(7)
C13 0.0235(9) 0.0323(9) 0.0200(8) 0.0014(7) 0.0019(6) -0.0030(7)
C14 0.0187(8) 0.0408(10) 0.0206(8) -0.0011(7) 0.0019(6) 0.0022(7)
C15 0.0245(9) 0.0326(9) 0.0205(8) 0.0012(7) -0.0001(7) 0.0088(7)
C16 0.0252(9) 0.0260(9) 0.0159(7) -0.0007(6) -0.0003(6) 0.0021(7)
C21 0.0169(8) 0.0242(8) 0.0143(7) -0.0020(6) 0.0021(6) 0.0019(6)
C22 0.0235(8) 0.0218(8) 0.0185(8) 0.0012(6) 0.0020(6) 0.0012(6)
C23 0.0207(8) 0.0296(9) 0.0216(8) -0.0058(7) 0.0007(6) -0.0035(7)
C24 0.0182(8) 0.0431(10) 0.0156(7) -0.0023(7) -0.0015(6) 0.0023(7)
C25 0.0276(9) 0.0310(9) 0.0185(8) 0.0067(7) 0.0020(6) 0.0046(7)
C26 0.0242(8) 0.0250(9) 0.0205(8) 0.0000(6) 0.0025(6) -0.0017(7)

loop_
_geom_bond_atom_site_label_1
_geom_bond_atom_site_label_2
_geom_bond_distance
_geom_bond_site_symmetry_2
_geom_bond_publ_flag
O C2 1.2506(16) . ?
N1 C2 1.3623(18) . ?
N1 C8A 1.3850(18) . ?
C2 C3 1.471(2) . ?
C3 C4 1.3735(18) . ?
C3 C11 1.495(2) . ?
C4 C4A 1.454(2) . ?
C4 C21 1.500(2) . ?
C4A C8A 1.406(2) . ?
C4A C5 1.4160(19) . ?
C5 C6 1.374(2) . ?
C6 C7 1.398(2) . ?
C7 C8 1.378(2) . ?
C8 C8A 1.395(2) . ?
C11 C12 1.395(2) . ?
C11 C16 1.402(2) . ?
C12 C13 1.391(2) . ?
C13 C14 1.384(2) . ?
C14 C15 1.391(2) . ?
C15 C16 1.384(2) . ?
C21 C22 1.391(2) . ?
C21 C26 1.392(2) . ?
C22 C23 1.385(2) . ?
C23 C24 1.388(2) . ?
C24 C25 1.385(2) . ?
C25 C26 1.393(2) . ?

loop_
_cod_related_entry_id
_cod_related_entry_database
_cod_related_entry_code
1 ChemSpider 223359
